data_7021463
loop_
_publ_author_name
'Pellarin, Kyle R.'
'McCready, Matthew S.'
'Puddephatt, Richard J.'

_publ_section_title
;
 Oxidation of dimethylplatinum(ii) complexes with a peroxyacid.
;
_journal_issue 29
_journal_name_full 'Dalton transactions (Cambridge, England : 2003)'
_journal_page_first 10444
_journal_page_last 10453
_journal_paper_doi 10.1039/c3dt50585e
_journal_volume 42
_journal_year 2013
_chemical_formula_moiety 'C52 H66 N8 O12 Pt4, 2(C7 H4.5 Cl O2), 2(C H3 O)'
_chemical_formula_sum 'C68 H81 Cl2 N8 O18 Pt4'
_chemical_formula_weight 2149.67
_chemical_name_systematic
;
?
;
_space_group_IT_number 12
_symmetry_cell_setting monoclinic
_symmetry_space_group_name_Hall '-C 2y'
_symmetry_space_group_name_H-M 'C 1 2/m 1'
_atom_sites_solution_hydrogens geom
_atom_sites_solution_primary direct
_atom_sites_solution_secondary difmap
_audit_creation_method SHELXL-97
_cell_angle_alpha 90.00
_cell_angle_beta 104.39(3)
_cell_angle_gamma 90.00
_cell_formula_units_Z 2
_cell_length_a 23.271(6)
_cell_length_b 20.831(4)
_cell_length_c 7.8963(16)
_cell_measurement_reflns_used 4304
_cell_measurement_temperature 150(2)
_cell_measurement_theta_max 27.58
_cell_measurement_theta_min 2.66
_cell_volume 3707.7(15)
_computing_cell_refinement 'DENZO-SMN (Otwinowski & Minor, 1997)'
_computing_data_collection 'COLLECT (Nonius, 1997-2001)'
_computing_data_reduction DENZO-SMN
_computing_molecular_graphics 'SHELXTL/PC (Sheldrick, 2001)'
_computing_publication_material SHELXTL/PC
_computing_structure_refinement 'SHELXL-97 (Sheldrick, 2008)'
_computing_structure_solution 'SHELXS-97 (Sheldrick, 2008)'
_diffrn_ambient_temperature 150(2)
_diffrn_measured_fraction_theta_full 0.974
_diffrn_measured_fraction_theta_max 0.974
_diffrn_measurement_device_type 'Nonius Kappa-CCD'
_diffrn_measurement_method '\f scans, and \w scans with \k offsets'
_diffrn_radiation_monochromator graphite
_diffrn_radiation_source 'fine-focus sealed tube'
_diffrn_radiation_type MoK\a
_diffrn_radiation_wavelength 0.71073
_diffrn_reflns_av_R_equivalents 0.0491
_diffrn_reflns_av_sigmaI/netI 0.0486
_diffrn_reflns_limit_h_max 21
_diffrn_reflns_limit_h_min -29
_diffrn_reflns_limit_k_max 27
_diffrn_reflns_limit_k_min -26
_diffrn_reflns_limit_l_max 10
_diffrn_reflns_limit_l_min -9
_diffrn_reflns_number 12740
_diffrn_reflns_theta_full 27.58
_diffrn_reflns_theta_max 27.58
_diffrn_reflns_theta_min 2.66
_exptl_absorpt_coefficient_mu 7.667
_exptl_absorpt_correction_T_max 0.216
_exptl_absorpt_correction_T_min 0.169
_exptl_absorpt_correction_type multi-scan
_exptl_absorpt_process_details 'DENZO-SMN (Otwinowski & Minor, 1997)'
_exptl_crystal_colour colourless
_exptl_crystal_density_diffrn 1.926
_exptl_crystal_density_method 'not measured'
_exptl_crystal_description plate
_exptl_crystal_F_000 2070
_exptl_crystal_size_max 0.25
_exptl_crystal_size_mid 0.23
_exptl_crystal_size_min 0.20
_refine_diff_density_max 2.180
_refine_diff_density_min -3.292
_refine_diff_density_rms 0.205
_refine_ls_extinction_method none
_refine_ls_goodness_of_fit_ref 1.056
_refine_ls_hydrogen_treatment mixed
_refine_ls_matrix_type full
_refine_ls_number_parameters 253
_refine_ls_number_reflns 4420
_refine_ls_number_restraints 15
_refine_ls_restrained_S_all 1.056
_refine_ls_R_factor_all 0.0754
_refine_ls_R_factor_gt 0.0520
_refine_ls_shift/su_max 0.001
_refine_ls_shift/su_mean 0.000
_refine_ls_structure_factor_coef Fsqd
_refine_ls_weighting_details 'calc w=1/[\s^2^(Fo^2^)+(0.0669P)^2^+42.9360P] where P=(Fo^2^+2Fc^2^)/3'
_refine_ls_weighting_scheme calc
_refine_ls_wR_factor_gt 0.1252
_refine_ls_wR_factor_ref 0.1385
_reflns_number_gt 3254
_reflns_number_total 4420
_reflns_threshold_expression >2sigma(I)
_cod_data_source_file c3dt50585e.txt
_cod_data_source_block 4s
_cod_original_cell_volume 3707.7(14)
_cod_original_sg_symbol_H-M C2/m
_cod_database_code 7021463

loop_
_symmetry_equiv_pos_as_xyz
'x, y, z'
'-x, y, -z'
'x+1/2, y+1/2, z'
'-x+1/2, y+1/2, -z'
'-x, -y, -z'
'x, -y, z'
'-x+1/2, -y+1/2, -z'
'x+1/2, -y+1/2, z'

loop_
_atom_site_label
_atom_site_type_symbol
_atom_site_fract_x
_atom_site_fract_y
_atom_site_fract_z
_atom_site_U_iso_or_equiv
_atom_site_adp_type
_atom_site_occupancy
_atom_site_symmetry_multiplicity
_atom_site_calc_flag
_atom_site_refinement_flags
Pt1 Pt -0.618980(15) -0.163534(17) 0.49777(4) 0.04106(14) Uani 1 1 d .
O1 O -0.7070(3) -0.3246(3) 0.5545(8) 0.0381(14) Uani 1 1 d .
H1H H -0.738(4) -0.316(4) 0.519(11) 0.02(2) Uiso 1 1 d .
O2 O -0.6818(2) -0.2175(3) 0.5665(6) 0.0314(11) Uani 1 1 d .
O3 O -0.5546(3) -0.1192(4) 0.4103(12) 0.074(2) Uani 1 1 d D
HWA H -0.5228 -0.1232 0.4828 0.112 Uiso 0.50 1 calc PRD
HWB H -0.564(5) -0.0793(14) 0.40(2) 0.18(9) Uiso 1 1 d D
N1 N -0.5680(3) -0.2462(4) 0.6173(8) 0.0352(15) Uani 1 1 d .
N2 N -0.6487(3) -0.2240(3) 0.2704(8) 0.0376(16) Uani 1 1 d .
C1 C -0.5108(4) -0.2542(5) 0.6963(10) 0.041(2) Uani 1 1 d .
H1A H -0.4852 -0.2194 0.7049 0.050 Uiso 1 1 calc R
C2 C -0.4884(4) -0.3122(5) 0.7654(12) 0.049(2) Uani 1 1 d .
H2A H -0.4482 -0.3169 0.8183 0.059 Uiso 1 1 calc R
C3 C -0.5272(4) -0.3640(5) 0.7546(12) 0.052(2) Uani 1 1 d .
H3A H -0.5132 -0.4038 0.8005 0.063 Uiso 1 1 calc R
C4 C -0.5869(4) -0.3555(4) 0.6746(10) 0.0396(19) Uani 1 1 d .
H4A H -0.6137 -0.3891 0.6680 0.047 Uiso 1 1 calc R
C5 C -0.6054(3) -0.2970(4) 0.6062(9) 0.0305(17) Uani 1 1 d .
C6 C -0.6695(3) -0.2801(4) 0.5142(9) 0.0328(17) Uani 1 1 d .
C7 C -0.6725(4) -0.2768(4) 0.3167(9) 0.0355(19) Uani 1 1 d .
C8 C -0.6943(4) -0.3246(5) 0.1965(11) 0.051(3) Uani 1 1 d .
H8A H -0.7099 -0.3621 0.2306 0.061 Uiso 1 1 calc R
C9 C -0.6925(5) -0.3151(7) 0.0210(13) 0.069(4) Uani 1 1 d .
H9A H -0.7065 -0.3466 -0.0627 0.083 Uiso 1 1 calc R
C10 C -0.6702(5) -0.2597(8) -0.0232(12) 0.072(4) Uani 1 1 d .
H1 H -0.6703 -0.2521 -0.1392 0.087 Uiso 1 1 calc R
C11 C -0.6471(4) -0.2139(6) 0.1034(11) 0.063(3) Uani 1 1 d .
H11A H -0.6305 -0.1764 0.0727 0.076 Uiso 1 1 calc R
C12 C -0.5971(5) -0.1124(5) 0.7210(16) 0.069(3) Uani 1 1 d .
H12A H -0.6141 -0.0755 0.7012 0.083 Uiso 1 1 d R
H12B H -0.6091 -0.1322 0.8015 0.083 Uiso 1 1 d R
H12C H -0.5593 -0.1067 0.7500 0.083 Uiso 1 1 d R
C13 C -0.6764(5) -0.0918(5) 0.3836(18) 0.073(4) Uani 1 1 d .
H13A H -0.6580 -0.0599 0.3521 0.088 Uiso 1 1 d R
H13B H -0.7015 -0.1054 0.2912 0.088 Uiso 1 1 d R
H13C H -0.6966 -0.0772 0.4529 0.088 Uiso 1 1 d R
O7 O -0.5586(8) 0.0000 0.298(2) 0.121(6) Uani 1 2 d S
H7 H -0.5967 0.0000 0.2789 0.182 Uiso 1 2 d SR
C55 C -0.5436(9) 0.0000 0.139(3) 0.091(6) Uani 1 2 d S
H55A H -0.5607 -0.0329 0.0820 0.109 Uiso 0.50 1 d PR
H55B H -0.5055 0.0000 0.1584 0.109 Uiso 1 2 d SR
Cl1 Cl -0.8067(4) 0.5000 0.0550(11) 0.146(3) Uani 1 2 d S
O11 O -0.5367(7) 0.5000 0.0816(17) 0.094(5) Uani 1 2 d S
H11H H -0.5000 0.5000 0.0000 0.11(12) Uiso 1 4 d S
O12 O -0.6092(5) 0.5000 -0.1628(13) 0.071(3) Uani 1 2 d S
C53 C -0.5917(8) 0.5000 0.002(2) 0.065(4) Uani 1 2 d S
C47 C -0.6313(8) 0.5000 0.1164(17) 0.085(7) Uani 1 2 d SD
C48 C -0.6919(8) 0.5000 0.040(2) 0.080(5) Uani 1 2 d SD
H48 H -0.7057 0.5000 -0.0810 0.096 Uiso 1 2 calc SR
C49 C -0.7321(9) 0.5000 0.145(2) 0.102(7) Uani 1 2 d SD
C50 C -0.7106(12) 0.5000 0.326(2) 0.141(14) Uani 1 2 d SD
H50 H -0.7372 0.5000 0.3966 0.169 Uiso 1 2 calc SR
C51 C -0.6499(12) 0.5000 0.403(2) 0.144(15) Uani 1 2 d SD
H51 H -0.6361 0.5000 0.5238 0.173 Uiso 1 2 calc SR
C52 C -0.6101(10) 0.5000 0.2975(18) 0.141(13) Uani 1 2 d SD
H52 H -0.5695 0.5000 0.3478 0.169 Uiso 1 2 calc SR

loop_
_atom_site_aniso_label
_atom_site_aniso_U_11
_atom_site_aniso_U_22
_atom_site_aniso_U_33
_atom_site_aniso_U_23
_atom_site_aniso_U_13
_atom_site_aniso_U_12
Pt1 0.0417(2) 0.0366(2) 0.0490(2) 0.00909(15) 0.01908(15) -0.00099(14)
O1 0.030(3) 0.042(4) 0.039(3) 0.007(3) 0.001(3) -0.001(3)
O2 0.037(3) 0.031(3) 0.027(3) -0.001(2) 0.011(2) -0.005(2)
O3 0.049(4) 0.075(6) 0.108(6) 0.040(5) 0.037(4) -0.005(4)
N1 0.034(3) 0.046(4) 0.028(3) 0.009(3) 0.011(3) 0.002(3)
N2 0.047(4) 0.043(4) 0.027(3) 0.012(3) 0.016(3) 0.014(3)
C1 0.036(4) 0.052(6) 0.038(4) 0.000(4) 0.013(3) -0.001(4)
C2 0.032(4) 0.066(6) 0.044(5) 0.005(5) 0.002(4) 0.006(5)
C3 0.054(6) 0.056(6) 0.043(5) 0.011(5) 0.004(4) 0.015(5)
C4 0.039(4) 0.042(5) 0.035(4) 0.005(4) 0.006(3) -0.005(4)
C5 0.033(4) 0.040(5) 0.020(3) 0.000(3) 0.010(3) 0.008(3)
C6 0.041(4) 0.037(5) 0.023(3) 0.003(3) 0.012(3) 0.003(3)
C7 0.041(4) 0.043(5) 0.021(3) 0.004(3) 0.006(3) 0.017(4)
C8 0.048(5) 0.066(7) 0.033(4) -0.013(4) 0.000(4) 0.026(5)
C9 0.068(7) 0.101(10) 0.031(5) -0.014(6) -0.002(5) 0.040(7)
C10 0.058(6) 0.133(13) 0.024(5) -0.001(6) 0.007(4) 0.049(7)
C11 0.051(5) 0.110(10) 0.035(5) 0.034(6) 0.024(4) 0.038(6)
C12 0.063(7) 0.036(6) 0.106(9) -0.017(6) 0.018(6) -0.010(5)
C13 0.053(6) 0.041(6) 0.132(11) 0.041(7) 0.034(6) 0.021(5)
O7 0.195(16) 0.043(7) 0.181(15) 0.000 0.149(14) 0.000
C55 0.088(13) 0.100(16) 0.102(15) 0.000 0.055(12) 0.000
Cl1 0.162(7) 0.158(7) 0.149(6) 0.000 0.099(6) 0.000
O11 0.115(11) 0.060(8) 0.079(8) 0.000 -0.030(9) 0.000
O12 0.086(8) 0.070(8) 0.049(6) 0.000 0.001(5) 0.000
C53 0.085(12) 0.047(9) 0.051(9) 0.000 -0.005(8) 0.000
C47 0.17(2) 0.030(8) 0.041(8) 0.000 0.003(11) 0.000
C48 0.130(18) 0.057(11) 0.061(10) 0.000 0.037(11) 0.000
C49 0.16(2) 0.070(14) 0.090(15) 0.000 0.060(15) 0.000
C50 0.32(5) 0.044(12) 0.093(18) 0.000 0.12(2) 0.000
C51 0.35(5) 0.032(11) 0.054(13) 0.000 0.06(2) 0.000
C52 0.30(4) 0.057(14) 0.049(11) 0.000 0.013(17) 0.000

loop_
_atom_type_symbol
_atom_type_description
_atom_type_scat_dispersion_real
_atom_type_scat_dispersion_imag
_atom_type_scat_source
C C 0.0033 0.0016 'International Tables Vol C Tables 4.2.6.8 and 6.1.1.4'
H H 0.0000 0.0000 'International Tables Vol C Tables 4.2.6.8 and 6.1.1.4'
Cl Cl 0.1484 0.1585 'International Tables Vol C Tables 4.2.6.8 and 6.1.1.4'
N N 0.0061 0.0033 'International Tables Vol C Tables 4.2.6.8 and 6.1.1.4'
O O 0.0106 0.0060 'International Tables Vol C Tables 4.2.6.8 and 6.1.1.4'
Pt Pt -1.7033 8.3905 'International Tables Vol C Tables 4.2.6.8 and 6.1.1.4'

loop_
_geom_angle_atom_site_label_1
_geom_angle_atom_site_label_2
_geom_angle_atom_site_label_3
_geom_angle
C12 Pt1 O3 90.6(4)
C12 Pt1 O2 95.8(4)
O3 Pt1 O2 172.7(3)
C12 Pt1 C13 89.7(5)
O3 Pt1 C13 88.6(4)
O2 Pt1 C13 95.0(3)
C12 Pt1 N2 174.0(4)
O3 Pt1 N2 95.4(3)
O2 Pt1 N2 78.2(2)
C13 Pt1 N2 91.1(4)
C12 Pt1 N1 92.7(4)
O3 Pt1 N1 98.0(3)
O2 Pt1 N1 78.2(2)
C13 Pt1 N1 173.0(3)
N2 Pt1 N1 85.8(2)
C6 O1 H1H 112(7)
C6 O2 Pt1 102.8(4)
Pt1 O3 HWA 109.5
Pt1 O3 HWB 106(10)
HWA O3 HWB 110.1
C1 N1 C5 118.7(7)
C1 N1 Pt1 132.6(6)
C5 N1 Pt1 108.6(5)
C7 N2 C11 121.1(9)
C7 N2 Pt1 109.0(5)
C11 N2 Pt1 130.0(8)
N1 C1 C2 122.1(8)
N1 C1 H1A 118.9
C2 C1 H1A 118.9
C1 C2 C3 118.7(8)
C1 C2 H2A 120.7
C3 C2 H2A 120.7
C4 C3 C2 119.2(9)
C4 C3 H3A 120.4
C2 C3 H3A 120.4
C5 C4 C3 118.6(9)
C5 C4 H4A 120.7
C3 C4 H4A 120.7
C4 C5 N1 122.6(7)
C4 C5 C6 124.8(7)
N1 C5 C6 112.6(7)
O1 C6 O2 111.7(6)
O1 C6 C5 109.7(6)
O2 C6 C5 108.5(6)
O1 C6 C7 113.2(7)
O2 C6 C7 107.0(6)
C5 C6 C7 106.5(6)
N2 C7 C8 121.2(8)
N2 C7 C6 113.4(7)
C8 C7 C6 125.3(8)
C7 C8 C9 118.6(11)
C7 C8 H8A 120.7
C9 C8 H8A 120.7
C10 C9 C8 118.8(11)
C10 C9 H9A 120.6
C8 C9 H9A 120.6
C9 C10 C11 120.5(10)
C9 C10 H1 119.7
C11 C10 H1 119.7
N2 C11 C10 119.8(11)
N2 C11 H11A 120.1
C10 C11 H11A 120.1
Pt1 C12 H12A 108.0
Pt1 C12 H12B 109.6
H12A C12 H12B 110.1
Pt1 C12 H12C 108.9
H12A C12 H12C 108.7
H12B C12 H12C 111.5
Pt1 C13 H13A 111.8
Pt1 C13 H13B 111.2
H13A C13 H13B 106.9
Pt1 C13 H13C 112.1
H13A C13 H13C 107.5
H13B C13 H13C 107.1
C55 O7 H7 108.8
O7 C55 H55A 106.5
O7 C55 H55B 108.5
H55A C55 H55B 114.6
C53 O11 H11H 120.1(13)
O12 C53 O11 122.0(18)
O12 C53 C47 123.5(16)
O11 C53 C47 114.5(15)
C48 C47 C52 120.5(16)
C48 C47 C53 117.9(12)
C52 C47 C53 121.6(16)
C47 C48 C49 120.1(15)
C47 C48 H48 120.0
C49 C48 H48 120.0
C50 C49 C48 119.1(15)
C50 C49 Cl1 119.8(15)
C48 C49 Cl1 121.1(14)
C49 C50 C51 120.9(17)
C49 C50 H50 119.5
C51 C50 H50 119.5
C52 C51 C50 119.6(17)
C52 C51 H51 120.2
C50 C51 H51 120.2
C51 C52 C47 119.8(16)
C51 C52 H52 120.1
C47 C52 H52 120.1

loop_
_geom_bond_atom_site_label_1
_geom_bond_atom_site_label_2
_geom_bond_distance
Pt1 C12 2.014(11)
Pt1 O3 2.022(6)
Pt1 O2 2.023(5)
Pt1 C13 2.058(9)
Pt1 N2 2.161(7)
Pt1 N1 2.169(7)
O1 C6 1.364(10)
O1 H1H 0.72(8)
O2 C6 1.418(9)
O3 HWA 0.8200
O3 HWB 0.861(10)
N1 C1 1.335(10)
N1 C5 1.358(10)
N2 C7 1.324(11)
N2 C11 1.345(10)
C1 C2 1.374(13)
C1 H1A 0.9300
C2 C3 1.395(15)
C2 H2A 0.9300
C3 C4 1.388(12)
C3 H3A 0.9300
C4 C5 1.358(12)
C4 H4A 0.9300
C5 C6 1.529(11)
C6 C7 1.545(10)
C7 C8 1.381(12)
C8 C9 1.411(14)
C8 H8A 0.9300
C9 C10 1.347(18)
C9 H9A 0.9300
C10 C11 1.390(17)
C10 H1 0.9300
C11 H11A 0.9300
C12 H12A 0.8599
C12 H12B 0.8600
C12 H12C 0.8599
C13 H13A 0.8602
C13 H13B 0.8601
C13 H13C 0.8598
O7 C55 1.39(2)
O7 H7 0.8600
C55 H55A 0.8601
C55 H55B 0.8599
Cl1 C49 1.70(2)
O11 C53 1.28(2)
O11 H11H 1.190(18)
O12 C53 1.267(18)
C53 C47 1.44(2)
C47 C48 1.389(10)
C47 C52 1.392(9)
C48 C49 1.396(9)
C48 H48 0.9300
C49 C50 1.392(10)
C50 C51 1.392(10)
C50 H50 0.9300
C51 C52 1.390(10)
C51 H51 0.9300
C52 H52 0.9300

loop_
_geom_torsion_atom_site_label_1
_geom_torsion_atom_site_label_2
_geom_torsion_atom_site_label_3
_geom_torsion_atom_site_label_4
_geom_torsion
C12 Pt1 O2 C6 -135.6(5)
O3 Pt1 O2 C6 15(2)
C13 Pt1 O2 C6 134.2(6)
N2 Pt1 O2 C6 44.1(4)
N1 Pt1 O2 C6 -44.1(4)
C12 Pt1 N1 C1 -58.8(8)
O3 Pt1 N1 C1 32.1(8)
O2 Pt1 N1 C1 -154.2(7)
C13 Pt1 N1 C1 -169(3)
N2 Pt1 N1 C1 127.0(7)
C12 Pt1 N1 C5 119.9(6)
O3 Pt1 N1 C5 -149.1(5)
O2 Pt1 N1 C5 24.5(5)
C13 Pt1 N1 C5 10(4)
N2 Pt1 N1 C5 -54.3(5)
C12 Pt1 N2 C7 -20(4)
O3 Pt1 N2 C7 153.0(6)
O2 Pt1 N2 C7 -23.4(5)
C13 Pt1 N2 C7 -118.3(6)
N1 Pt1 N2 C7 55.3(5)
C12 Pt1 N2 C11 158(3)
O3 Pt1 N2 C11 -28.5(8)
O2 Pt1 N2 C11 155.0(8)
C13 Pt1 N2 C11 60.1(8)
N1 Pt1 N2 C11 -126.2(7)
C5 N1 C1 C2 0.5(12)
Pt1 N1 C1 C2 179.1(6)
N1 C1 C2 C3 -1.0(13)
C1 C2 C3 C4 0.1(14)
C2 C3 C4 C5 1.3(13)
C3 C4 C5 N1 -1.9(12)
C3 C4 C5 C6 180.0(7)
C1 N1 C5 C4 1.0(11)
Pt1 N1 C5 C4 -177.9(6)
C1 N1 C5 C6 179.4(6)
Pt1 N1 C5 C6 0.4(7)
Pt1 O2 C6 O1 178.4(5)
Pt1 O2 C6 C5 57.3(6)
Pt1 O2 C6 C7 -57.2(6)
C4 C5 C6 O1 17.5(10)
N1 C5 C6 O1 -160.8(6)
C4 C5 C6 O2 139.7(7)
N1 C5 C6 O2 -38.6(8)
C4 C5 C6 C7 -105.4(9)
N1 C5 C6 C7 76.3(8)
C11 N2 C7 C8 2.5(12)
Pt1 N2 C7 C8 -178.9(6)
C11 N2 C7 C6 179.3(7)
Pt1 N2 C7 C6 -2.2(8)
O1 C6 C7 N2 163.5(7)
O2 C6 C7 N2 40.0(9)
C5 C6 C7 N2 -75.9(8)
O1 C6 C7 C8 -19.9(11)
O2 C6 C7 C8 -143.4(8)
C5 C6 C7 C8 100.8(9)
N2 C7 C8 C9 -1.8(12)
C6 C7 C8 C9 -178.2(8)
C7 C8 C9 C10 -0.8(14)
C8 C9 C10 C11 2.7(15)
C7 N2 C11 C10 -0.5(13)
Pt1 N2 C11 C10 -178.7(6)
C9 C10 C11 N2 -2.2(14)
O12 C53 C47 C48 0.0
O11 C53 C47 C48 180.0
O12 C53 C47 C52 180.000(1)
O11 C53 C47 C52 0.000(2)
C52 C47 C48 C49 0.000(1)
C53 C47 C48 C49 180.0
C47 C48 C49 C50 0.000(2)
C47 C48 C49 Cl1 180.0
C48 C49 C50 C51 0.000(2)
Cl1 C49 C50 C51 180.000(2)
C49 C50 C51 C52 0.000(3)
C50 C51 C52 C47 0.000(2)
C48 C47 C52 C51 0.000(2)
C53 C47 C52 C51 180.000(2)
